data_9017591
loop_
_publ_author_name
'Kampf, A. R.'
'Pluth, J. J.'
'Chen, Y. S.'
'Roberts, A. C.'
'Housley, R. M.'

_publ_section_title
;
 Bobmeyerite, a new mineral from Tiger, Arizona, USA, structurally related
 to cerchiaraite and ashburtonite
;
_journal_name_full 'Mineralogical Magazine'
_journal_page_first 81
_journal_page_last 91
_journal_volume 77
_journal_year 2013
_chemical_compound_source 'Tiger mine, Arizona, USA'
_chemical_formula_sum 'Al3.28 Cl Cu0.72 H14 O25 Pb4 S0.5 Si4.5'
_chemical_name_mineral Bobmeyerite
_space_group_IT_number 58
_space_group_name_Hall '-P 2 2n'
_space_group_name_H-M_alt 'P n n m'
_symmetry_space_group_name_H-M 'P n n m'
_cell_angle_alpha 90
_cell_angle_beta 90
_cell_angle_gamma 90
_cell_formula_units_Z 2
_cell_length_a 13.969
_cell_length_b 14.243
_cell_length_c 5.893
_cell_volume 1172.474
_database_code_amcsd 0019796
_exptl_crystal_density_diffrn 4.405
_cod_data_source_file inputs/fixed/downloads/18/18497.cif
_cod_data_source_block 18497
_cod_original_formula_sum 'Pb4 (Al3.28 Cu.72) Si4.5 O25 Cl S.5 H14'
_cod_database_code 9017591

loop_
_space_group_symop_operation_xyz
x,y,z
1/2+x,1/2-y,1/2+z
1/2-x,1/2+y,1/2-z
1/2-x,1/2+y,1/2+z
1/2+x,1/2-y,1/2-z
x,y,-z
-x,-y,z
-x,-y,-z

loop_
_atom_site_aniso_label
_atom_site_aniso_U_11
_atom_site_aniso_U_22
_atom_site_aniso_U_33
_atom_site_aniso_U_12
_atom_site_aniso_U_13
_atom_site_aniso_U_23
Pb1 0.04770 0.02940 0.01630 -0.00310 0.00000 0.00000
Pb2 0.03540 0.03810 0.01660 -0.00360 0.00000 0.00000
Al 0.03300 0.02900 0.00600 0.01300 0.00100 -0.00060
Cu 0.03300 0.02900 0.00600 0.01300 0.00100 -0.00060
Si1 0.02500 0.02800 0.00800 -0.00600 0.00000 0.00000
Si2 0.03200 0.01600 0.00800 0.00800 0.00000 0.00000
O1 0.04000 0.02300 0.03000 -0.00200 0.00000 0.00000
O2 0.03000 0.03600 0.01800 -0.01600 0.00000 0.00000
O3 0.04100 0.02500 0.00400 -0.01700 0.00000 0.00000
O4 0.02500 0.02600 0.01300 -0.00200 -0.00400 -0.00500
O-H5 0.03500 0.04400 0.02700 0.00700 0.00000 0.00000
O-H6 0.03300 0.02600 0.04200 0.00700 0.00000 0.00000
O-H7 0.01400 0.03000 0.03100 0.00800 0.00000 0.00000
O-H8 0.01700 0.06100 0.03800 0.01300 0.00000 0.00000
Cl 0.04400 0.03100 0.01600 -0.00100 0.00000 0.00000

loop_
_atom_site_label
_atom_site_fract_x
_atom_site_fract_y
_atom_site_fract_z
_atom_site_occupancy
_atom_site_U_iso_or_equiv
_atom_site_type_symbol
_atom_site_attached_hydrogens
Pb1 0.72313 0.48502 0.00000 1.00000 0.03120 Pb 0
Pb2 0.51318 0.71552 0.00000 1.00000 0.03000 Pb 0
Al 0.76840 0.26880 0.75060 0.82000 0.02260 Al 0
Cu 0.76840 0.26880 0.75060 0.18000 0.02260 Cu 0
Si1 0.59420 0.62700 0.50000 1.00000 0.02020 Si 0
Si2 0.62960 0.40810 0.50000 1.00000 0.01840 Si 0
O1 0.63230 0.52000 0.50000 1.00000 0.03100 O 0
O2 0.47870 0.63130 0.50000 1.00000 0.02800 O 0
O3 0.63140 0.67800 0.27400 1.00000 0.02400 O 0
O4 0.68030 0.36910 0.72800 1.00000 0.02100 O 0
O-H5 0.70360 0.21620 0.00000 1.00000 0.03500 O 1
O-H6 0.71050 0.20510 0.50000 1.00000 0.03400 O 1
O-H7 0.65910 0.82250 0.00000 1.00000 0.02500 O 1
O-H8 0.82580 0.33980 0.00000 1.00000 0.03900 O 1
Cl 0.50000 0.50000 0.00000 1.00000 0.03000 Cl 0
Wat9 0.63000 0.02800 0.00000 0.75000 0.17000 O 2
S9 0.63000 0.02800 0.00000 0.12500 0.17000 S 0
Si9 0.63000 0.02800 0.00000 0.12500 0.17000 Si 0
O9 0.63000 0.02800 0.00000 0.50000 0.17000 O 0
Wat10 0.03200 0.36600 0.00000 0.75000 0.22000 O 2
S10 0.03200 0.36600 0.00000 0.12500 0.22000 S 0
Si10 0.03200 0.36600 0.00000 0.12500 0.22000 Si 0
O10 0.03200 0.36600 0.00000 0.50000 0.22000 O 0

loop_
_cod_changelog_entry_id
_cod_changelog_entry_author
_cod_changelog_entry_date
_cod_changelog_entry_text
1
;cod-tools version 3.8.0
Id: cif_guess_AMCSD_atom_types 9574 2023-05-10 09:00:05Z saulius
;
2023-05-10T18:58:22+03:00
;Derived atom types and hydrogen counts
from atom names that follow the AMCSD naming convention
(Wat == water, O-H == hydroxyl).
;

loop_
_cod_related_entry_id
_cod_related_entry_database
_cod_related_entry_code
1 AMCSD 0019796
